data_4516539
loop_
_publ_author_name
'Banerjee, Kaustuv'
'Roy, Sandipan'
'Kotal, Moumita'
'Biradha, Kumar'

_publ_section_title
;
 Coordination Polymers Containing Tubular, Layered, and Diamondoid
 Networks: Redox, Luminescence, and Electron Paramagnetic Resonance
 Activities
;
_journal_issue 11
_journal_name_full 'Crystal Growth &amp; Design'
_journal_page_first 5604
_journal_paper_doi 10.1021/acs.cgd.5b01329
_journal_volume 15
_journal_year 2015
_chemical_formula_sum 'C22 H18 Cu N4 O6'
_chemical_formula_weight 497.94
_space_group_IT_number 15
_space_group_name_Hall '-C 2yc'
_space_group_name_H-M_alt 'C 1 2/c 1'
_symmetry_cell_setting monoclinic
_symmetry_space_group_name_H-M 'C 1 2/c 1'
_atom_sites_solution_hydrogens geom
_atom_sites_solution_primary direct
_atom_sites_solution_secondary difmap
_audit_creation_method SHELXL-97
_cell_angle_alpha 90.00
_cell_angle_beta 121.785(14)
_cell_angle_gamma 90.00
_cell_formula_units_Z 4
_cell_length_a 24.083(15)
_cell_length_b 7.345(4)
_cell_length_c 13.568(7)
_cell_measurement_reflns_used 1797
_cell_measurement_temperature 273(2)
_cell_measurement_theta_max 24.99
_cell_measurement_theta_min 1.99
_cell_volume 2040(2)
_computing_structure_refinement 'SHELXL-97 (Sheldrick, 1997)'
_computing_structure_solution 'SHELXS-97 (Sheldrick, 1990)'
_diffrn_ambient_temperature 273(2)
_diffrn_measured_fraction_theta_full 1.000
_diffrn_measured_fraction_theta_max 1.000
_diffrn_measurement_device_type 'Bruker APEX 2 CCD'
_diffrn_measurement_method hemisphere
_diffrn_radiation_monochromator graphite
_diffrn_radiation_source 'fine-focus sealed tube'
_diffrn_radiation_type MoK\a
_diffrn_radiation_wavelength 0.71073
_diffrn_reflns_av_R_equivalents 0.0642
_diffrn_reflns_av_sigmaI/netI 0.0498
_diffrn_reflns_limit_h_max 28
_diffrn_reflns_limit_h_min -28
_diffrn_reflns_limit_k_max 8
_diffrn_reflns_limit_k_min -8
_diffrn_reflns_limit_l_max 16
_diffrn_reflns_limit_l_min -15
_diffrn_reflns_number 8182
_diffrn_reflns_theta_full 24.99
_diffrn_reflns_theta_max 24.99
_diffrn_reflns_theta_min 1.99
_exptl_absorpt_coefficient_mu 1.121
_exptl_absorpt_correction_T_max 0.836
_exptl_absorpt_correction_T_min 0.785
_exptl_absorpt_correction_type empirical
_exptl_absorpt_process_details sadabs
_exptl_crystal_colour 'Deep Blue'
_exptl_crystal_density_diffrn 1.621
_exptl_crystal_density_method 'not measured'
_exptl_crystal_description Block
_exptl_crystal_F_000 1020
_exptl_crystal_size_max 0.25
_exptl_crystal_size_mid 0.18
_exptl_crystal_size_min 0.16
_refine_diff_density_max 0.839
_refine_diff_density_min -0.896
_refine_diff_density_rms 0.113
_refine_ls_extinction_method none
_refine_ls_goodness_of_fit_ref 1.679
_refine_ls_hydrogen_treatment constr
_refine_ls_matrix_type full
_refine_ls_number_parameters 150
_refine_ls_number_reflns 1797
_refine_ls_number_restraints 87
_refine_ls_restrained_S_all 1.670
_refine_ls_R_factor_all 0.0733
_refine_ls_R_factor_gt 0.0581
_refine_ls_shift/su_max 0.000
_refine_ls_shift/su_mean 0.000
_refine_ls_structure_factor_coef Fsqd
_refine_ls_weighting_details 'calc w=1/[\s^2^(Fo^2^)+(0.0500P)^2^+0.0000P] where P=(Fo^2^+2Fc^2^)/3'
_refine_ls_weighting_scheme calc
_refine_ls_wR_factor_gt 0.1411
_refine_ls_wR_factor_ref 0.1492
_reflns_number_gt 1491
_reflns_number_total 1797
_reflns_threshold_expression >2sigma(I)
_cod_data_source_file cg5b01329_si_002.cif
_cod_data_source_block 2
_cod_depositor_comments
;
The following automatic conversions were performed:

data item '_symmetry_cell_setting' value 'Monoclinic' was changed to
'monoclinic' in accordance with the
/home/saulius/struct/COD-crude-data/automatic-downloads/DataCite-retrospective/ACS/depositions/lib/dictionaries/cif_core.dic
dictionary named 'cif_core.dic' version 2.4.2 last updated on
2011-04-26.

Automatic conversion script
Id: cif_fix_values 6909 2019-04-08 15:41:33Z antanas 
;
_cod_original_sg_symbol_H-M C2/c
_cod_database_code 4516539

loop_
_symmetry_equiv_pos_as_xyz
'x, y, z'
'-x, y, -z+1/2'
'x+1/2, y+1/2, z'
'-x+1/2, y+1/2, -z+1/2'
'-x, -y, -z'
'x, -y, z-1/2'
'-x+1/2, -y+1/2, -z'
'x+1/2, -y+1/2, z-1/2'

loop_
_atom_site_label
_atom_site_type_symbol
_atom_site_fract_x
_atom_site_fract_y
_atom_site_fract_z
_atom_site_U_iso_or_equiv
_atom_site_adp_type
_atom_site_occupancy
_atom_site_symmetry_multiplicity
_atom_site_calc_flag
_atom_site_refinement_flags
Cu1 Cu 0.0000 0.61303(11) 0.2500 0.0195(3) Uani 1 2 d S
N11 N 0.16459(19) 0.2790(7) 0.1627(3) 0.0373(12) Uani 1 1 d .
H11 H 0.1342 0.2793 0.0905 0.045 Uiso 1 1 calc R
N12 N 0.06919(18) 0.4322(6) 0.2837(3) 0.0256(10) Uani 1 1 d .
C11 C 0.1462(2) 0.2987(8) 0.2452(4) 0.0356(13) Uani 1 1 d U
C12 C 0.1778(3) 0.2142(9) 0.3534(4) 0.0485(17) Uani 1 1 d U
H12 H 0.2144 0.1417 0.3770 0.058 Uiso 1 1 calc R
C13 C 0.1536(3) 0.2405(9) 0.4243(4) 0.0503(17) Uani 1 1 d U
H13 H 0.1739 0.1852 0.4968 0.060 Uiso 1 1 calc R
C14 C 0.0994(3) 0.3490(8) 0.3880(4) 0.0376(14) Uani 1 1 d U
H14 H 0.0833 0.3650 0.4364 0.045 Uiso 1 1 calc R
C15 C 0.0921(2) 0.4071(7) 0.2148(4) 0.0298(12) Uani 1 1 d U
H15 H 0.0711 0.4645 0.1429 0.036 Uiso 1 1 calc R
O21 O 0.27408(18) 0.2547(9) 0.2895(3) 0.0853(18) Uani 1 1 d U
C21 C 0.2273(2) 0.2596(12) 0.1899(5) 0.069(2) Uani 1 1 d U
C22 C 0.2364(2) 0.2531(9) 0.0882(4) 0.0423(16) Uani 1 1 d U
C23 C 0.1863(2) 0.2395(9) -0.0266(4) 0.0485(18) Uani 1 1 d U
H23 H 0.1433 0.2311 -0.0450 0.058 Uiso 1 1 calc R
C24 C 0.3005(2) 0.2617(9) 0.1146(4) 0.0467(17) Uani 1 1 d U
H24 H 0.3347 0.2684 0.1915 0.056 Uiso 1 1 calc R
O1A O 0.04509(16) 0.8013(5) 0.2152(3) 0.0419(10) Uani 1 1 d U
O2A O -0.03869(14) 0.7053(5) 0.0495(3) 0.0275(8) Uani 1 1 d U
C1A C 0.0082(2) 0.8117(8) 0.1070(4) 0.0375(13) Uani 1 1 d U
C2A C 0.0232(3) 0.9597(13) 0.0472(7) 0.097(3) Uani 1 1 d U
H2A1 H 0.0464 1.0545 0.1042 0.117 Uiso 1 1 calc .
H2A2 H 0.0537 0.9086 0.0285 0.117 Uiso 1 1 calc .

loop_
_atom_site_aniso_label
_atom_site_aniso_U_11
_atom_site_aniso_U_22
_atom_site_aniso_U_33
_atom_site_aniso_U_23
_atom_site_aniso_U_13
_atom_site_aniso_U_12
Cu1 0.0068(4) 0.0435(5) 0.0101(4) 0.000 0.0057(3) 0.000
N11 0.012(2) 0.077(3) 0.015(2) -0.020(2) 0.0022(17) 0.009(2)
N12 0.0146(19) 0.050(3) 0.009(2) -0.0033(17) 0.0043(16) 0.0067(17)
C11 0.013(2) 0.068(4) 0.016(2) -0.020(2) 0.001(2) 0.007(2)
C12 0.027(3) 0.076(4) 0.021(3) -0.017(3) -0.002(2) 0.027(3)
C13 0.046(4) 0.075(4) 0.012(3) 0.001(3) 0.002(2) 0.031(3)
C14 0.031(3) 0.066(4) 0.012(2) -0.003(2) 0.009(2) 0.017(3)
C15 0.011(2) 0.064(4) 0.011(2) -0.007(2) 0.0028(18) 0.004(2)
O21 0.016(2) 0.202(5) 0.024(2) -0.046(3) 0.0010(16) 0.024(3)
C21 0.010(2) 0.161(6) 0.024(2) -0.044(3) 0.000(2) 0.018(3)
C22 0.012(2) 0.080(4) 0.026(3) -0.029(3) 0.003(2) 0.013(2)
C23 0.007(2) 0.103(5) 0.025(3) -0.031(3) 0.001(2) 0.012(3)
C24 0.008(2) 0.099(5) 0.018(3) -0.030(3) -0.0036(19) 0.016(3)
O1A 0.0119(17) 0.064(3) 0.029(2) 0.0168(18) -0.0034(15) -0.0081(16)
O2A 0.0122(15) 0.054(2) 0.0168(16) 0.0100(15) 0.0083(13) 0.0020(14)
C1A 0.006(2) 0.064(3) 0.032(3) 0.021(2) 0.002(2) -0.004(2)
C2A 0.015(3) 0.137(7) 0.102(6) 0.095(5) 0.005(3) -0.011(3)

loop_
_atom_type_symbol
_atom_type_description
_atom_type_scat_dispersion_real
_atom_type_scat_dispersion_imag
_atom_type_scat_source
C C 0.0033 0.0016 'International Tables Vol C Tables 4.2.6.8 and 6.1.1.4'
H H 0.0000 0.0000 'International Tables Vol C Tables 4.2.6.8 and 6.1.1.4'
N N 0.0061 0.0033 'International Tables Vol C Tables 4.2.6.8 and 6.1.1.4'
O O 0.0106 0.0060 'International Tables Vol C Tables 4.2.6.8 and 6.1.1.4'
Cu Cu 0.3201 1.2651 'International Tables Vol C Tables 4.2.6.8 and 6.1.1.4'

loop_
_geom_angle_atom_site_label_1
_geom_angle_atom_site_label_2
_geom_angle_atom_site_label_3
_geom_angle
_geom_angle_site_symmetry_1
_geom_angle_site_symmetry_3
O1A Cu1 O1A 90.4(2) 2 .
O1A Cu1 N12 91.33(17) 2 2
O1A Cu1 N12 156.74(14) . 2
O1A Cu1 N12 156.74(14) 2 .
O1A Cu1 N12 91.33(17) . .
N12 Cu1 N12 96.1(2) 2 .
O1A Cu1 C1A 29.38(15) 2 2
O1A Cu1 C1A 93.13(19) . 2
N12 Cu1 C1A 99.67(17) 2 2
N12 Cu1 C1A 127.37(15) . 2
O1A Cu1 C1A 93.13(19) 2 .
O1A Cu1 C1A 29.38(15) . .
N12 Cu1 C1A 127.37(15) 2 .
N12 Cu1 C1A 99.67(17) . .
C1A Cu1 C1A 109.2(3) 2 .
C21 N11 C11 124.2(4) . .
C21 N11 H11 117.9 . .
C11 N11 H11 117.9 . .
C15 N12 C14 118.8(4) . .
C15 N12 Cu1 122.8(3) . .
C14 N12 Cu1 117.9(3) . .
C15 C11 C12 118.3(5) . .
C15 C11 N11 117.4(5) . .
C12 C11 N11 124.4(5) . .
C13 C12 C11 118.5(5) . .
C13 C12 H12 120.8 . .
C11 C12 H12 120.8 . .
C12 C13 C14 120.0(5) . .
C12 C13 H13 120.0 . .
C14 C13 H13 120.0 . .
N12 C14 C13 121.5(5) . .
N12 C14 H14 119.3 . .
C13 C14 H14 119.3 . .
N12 C15 C11 122.9(5) . .
N12 C15 H15 118.5 . .
C11 C15 H15 118.5 . .
O21 C21 N11 123.3(5) . .
O21 C21 C22 121.0(5) . .
N11 C21 C22 115.6(4) . .
C23 C22 C24 119.0(5) . .
C23 C22 C21 124.8(5) . .
C24 C22 C21 116.2(4) . .
C22 C23 C24 120.6(5) . 7
C22 C23 H23 119.7 . .
C24 C23 H23 119.7 7 .
C22 C24 C23 120.3(5) . 7
C22 C24 H24 119.8 . .
C23 C24 H24 119.8 7 .
C1A O1A Cu1 100.6(3) . .
O2A C1A O1A 122.8(5) . .
O2A C1A C2A 120.5(5) . .
O1A C1A C2A 116.7(5) . .
O2A C1A Cu1 73.0(3) . .
O1A C1A Cu1 50.1(2) . .
C2A C1A Cu1 165.9(5) . .
C2A C2A C1A 121.8(7) 5_575 .
C2A C2A H2A1 106.9 5_575 .
C1A C2A H2A1 106.9 . .
C2A C2A H2A2 106.9 5_575 .
C1A C2A H2A2 106.9 . .
H2A1 C2A H2A2 106.7 . .

loop_
_geom_bond_atom_site_label_1
_geom_bond_atom_site_label_2
_geom_bond_distance
_geom_bond_site_symmetry_2
Cu1 O1A 1.963(4) 2
Cu1 O1A 1.963(4) .
Cu1 N12 1.987(4) 2
Cu1 N12 1.987(4) .
Cu1 C1A 2.517(5) 2
Cu1 C1A 2.517(5) .
N11 C21 1.359(6) .
N11 C11 1.411(6) .
N11 H11 0.8600 .
N12 C15 1.325(5) .
N12 C14 1.349(6) .
C11 C15 1.391(7) .
C11 C12 1.394(8) .
C12 C13 1.376(7) .
C12 H12 0.9300 .
C13 C14 1.381(7) .
C13 H13 0.9300 .
C14 H14 0.9300 .
C15 H15 0.9300 .
O21 C21 1.222(6) .
C21 C22 1.509(7) .
C22 C23 1.383(7) .
C22 C24 1.391(7) .
C23 C24 1.387(7) 7
C23 H23 0.9300 .
C24 C23 1.387(7) 7
C24 H24 0.9300 .
O1A C1A 1.256(6) .
O2A C1A 1.251(6) .
C1A C2A 1.509(8) .
C2A C2A 1.315(12) 5_575
C2A H2A1 0.9700 .
C2A H2A2 0.9700 .
